data_4028558
loop_
_publ_author_name
'Tao Tao'
'Bin-Bin Ma'
'Yu-Xin Peng'
'Xiao-Xu Wang'
'Wei Huang'
'Xiao-Zeng You'

_publ_section_title
;
 Asymmetrical/Symmetrical D-\p-A/D-\p-D Thiazole-Containing Aromatic
 Heterocyclic Fluorescent Compounds Having the Same Triphenylamino
 Chromophores
;
_journal_name_full 'Journal of Organic Chemistry'
_journal_page_first 8669
_journal_page_last 8679
_journal_paper_doi 10.1021/jo401384g
_journal_volume 78
_journal_year 2013
_chemical_formula_moiety 'C25 H18 N2 S2'
_chemical_formula_sum 'C25 H18 N2 S2'
_chemical_formula_weight 410.53
_chemical_name_systematic
; 
 ? 
;
_space_group_IT_number 2
_symmetry_cell_setting triclinic
_symmetry_space_group_name_Hall '-P 1'
_symmetry_space_group_name_H-M 'P -1'
_atom_sites_solution_hydrogens geom
_atom_sites_solution_primary direct
_atom_sites_solution_secondary difmap
_audit_creation_method SHELXL-97
_cell_angle_alpha 97.372(2)
_cell_angle_beta 105.3350(10)
_cell_angle_gamma 98.675(2)
_cell_formula_units_Z 4
_cell_length_a 10.3933(10)
_cell_length_b 12.6851(12)
_cell_length_c 16.6669(16)
_cell_measurement_reflns_used 2516
_cell_measurement_temperature 291(2)
_cell_measurement_theta_max 21.21
_cell_measurement_theta_min 2.26
_cell_volume 2062.0(3)
_computing_cell_refinement SMART
_computing_data_collection 'SMART (BRUKER 2000)'
_computing_data_reduction 'SAINT (BRUKER 2000)'
_computing_molecular_graphics SHELXTL
_computing_publication_material SHELXTL
_computing_structure_refinement SHELXTL
_computing_structure_solution 'SHELXTL (BRUKER 2000)'
_diffrn_ambient_temperature 291(2)
_diffrn_measured_fraction_theta_full 0.987
_diffrn_measured_fraction_theta_max 0.987
_diffrn_measurement_device_type 'CCD area detector'
_diffrn_measurement_method 'phi and omega scans'
_diffrn_radiation_monochromator graphite
_diffrn_radiation_source 'fine-focus sealed tube'
_diffrn_radiation_type MoK\a
_diffrn_radiation_wavelength 0.71073
_diffrn_reflns_av_R_equivalents 0.0442
_diffrn_reflns_av_sigmaI/netI 0.0627
_diffrn_reflns_limit_h_max 12
_diffrn_reflns_limit_h_min -9
_diffrn_reflns_limit_k_max 14
_diffrn_reflns_limit_k_min -15
_diffrn_reflns_limit_l_max 19
_diffrn_reflns_limit_l_min -19
_diffrn_reflns_number 15344
_diffrn_reflns_theta_full 25.00
_diffrn_reflns_theta_max 25.00
_diffrn_reflns_theta_min 1.65
_exptl_absorpt_coefficient_mu 0.272
_exptl_absorpt_correction_T_max 0.9733
_exptl_absorpt_correction_T_min 0.9681
_exptl_absorpt_correction_type multi-scan
_exptl_absorpt_process_details 'SADABS, BRUKER(2000)'
_exptl_crystal_colour yellow
_exptl_crystal_density_diffrn 1.322
_exptl_crystal_description block
_exptl_crystal_F_000 856
_exptl_crystal_size_max 0.12
_exptl_crystal_size_mid 0.12
_exptl_crystal_size_min 0.10
_refine_diff_density_max 0.183
_refine_diff_density_min -0.254
_refine_diff_density_rms 0.044
_refine_ls_extinction_method none
_refine_ls_goodness_of_fit_ref 1.030
_refine_ls_hydrogen_treatment constr
_refine_ls_matrix_type full
_refine_ls_number_parameters 542
_refine_ls_number_reflns 7162
_refine_ls_number_restraints 0
_refine_ls_restrained_S_all 1.030
_refine_ls_R_factor_all 0.0887
_refine_ls_R_factor_gt 0.0495
_refine_ls_shift/su_max 0.001
_refine_ls_shift/su_mean 0.000
_refine_ls_structure_factor_coef Fsqd
_refine_ls_weighting_details 'calc w=1/[\s^2^(Fo^2^)+(0.0683P)^2^] where P=(Fo^2^+2Fc^2^)/3'
_refine_ls_weighting_scheme calc
_refine_ls_wR_factor_gt 0.1338
_refine_ls_wR_factor_ref 0.1520
_reflns_number_gt 4391
_reflns_number_total 7162
_reflns_threshold_expression >2sigma(I)
_cod_data_source_file jo401384g_si_003_4.cif
_cod_data_source_block 7
_cod_database_code 4028558

loop_
_symmetry_equiv_pos_as_xyz
'x, y, z'
'-x, -y, -z'

loop_
_atom_site_label
_atom_site_type_symbol
_atom_site_fract_x
_atom_site_fract_y
_atom_site_fract_z
_atom_site_U_iso_or_equiv
_atom_site_adp_type
_atom_site_occupancy
_atom_site_symmetry_multiplicity
_atom_site_calc_flag
_atom_site_refinement_flags
C1 C 0.8002(3) 0.7451(2) 0.43457(16) 0.0622(7) Uani 1 1 d .
C2 C 0.7401(3) 0.8280(2) 0.46198(17) 0.0673(7) Uani 1 1 d .
H2 H 0.7132 0.8772 0.4271 0.081 Uiso 1 1 calc R
C3 C 0.7205(3) 0.8373(3) 0.54103(18) 0.0798(9) Uani 1 1 d .
H3 H 0.6822 0.8939 0.5595 0.096 Uiso 1 1 calc R
C4 C 0.7563(4) 0.7651(3) 0.5922(2) 0.0897(10) Uani 1 1 d .
H4 H 0.7409 0.7714 0.6450 0.108 Uiso 1 1 calc R
C5 C 0.8151(4) 0.6831(3) 0.5657(2) 0.0926(11) Uani 1 1 d .
H5 H 0.8405 0.6337 0.6007 0.111 Uiso 1 1 calc R
C6 C 0.8370(3) 0.6734(2) 0.48644(19) 0.0799(9) Uani 1 1 d .
H6 H 0.8771 0.6175 0.4688 0.096 Uiso 1 1 calc R
C7 C 0.8195(3) 0.6282(2) 0.31047(17) 0.0646(7) Uani 1 1 d .
C8 C 0.7001(3) 0.5555(2) 0.2735(2) 0.0805(9) Uani 1 1 d .
H8 H 0.6179 0.5744 0.2757 0.097 Uiso 1 1 calc R
C9 C 0.7019(4) 0.4541(3) 0.2329(2) 0.0919(10) Uani 1 1 d .
H9 H 0.6207 0.4049 0.2076 0.110 Uiso 1 1 calc R
C10 C 0.8207(4) 0.4256(3) 0.2296(2) 0.0877(10) Uani 1 1 d .
H10 H 0.8210 0.3572 0.2020 0.105 Uiso 1 1 calc R
C11 C 0.9413(4) 0.4978(3) 0.2672(2) 0.0852(9) Uani 1 1 d .
H11 H 1.0232 0.4778 0.2656 0.102 Uiso 1 1 calc R
C12 C 0.9405(3) 0.5998(2) 0.30706(18) 0.0746(8) Uani 1 1 d .
H12 H 1.0218 0.6492 0.3316 0.090 Uiso 1 1 calc R
C13 C 0.8403(3) 0.8219(2) 0.31166(16) 0.0613(7) Uani 1 1 d .
C14 C 0.7893(3) 0.8086(2) 0.22376(17) 0.0652(7) Uani 1 1 d .
H14 H 0.7373 0.7423 0.1933 0.078 Uiso 1 1 calc R
C15 C 0.8148(3) 0.8916(2) 0.18215(16) 0.0636(7) Uani 1 1 d .
H15 H 0.7804 0.8805 0.1236 0.076 Uiso 1 1 calc R
C16 C 0.8905(3) 0.9920(2) 0.22482(16) 0.0567(6) Uani 1 1 d .
C17 C 0.9396(3) 1.0056(2) 0.31175(17) 0.0673(7) Uani 1 1 d .
H17 H 0.9902 1.0724 0.3420 0.081 Uiso 1 1 calc R
C18 C 0.9152(3) 0.9224(2) 0.35481(17) 0.0713(8) Uani 1 1 d .
H18 H 0.9493 0.9339 0.4134 0.086 Uiso 1 1 calc R
C19 C 0.9249(3) 1.0792(2) 0.18023(16) 0.0578(7) Uani 1 1 d .
C20 C 1.0097(3) 1.2392(2) 0.15996(18) 0.0718(8) Uani 1 1 d .
H20 H 1.0522 1.3117 0.1767 0.086 Uiso 1 1 calc R
C21 C 0.9696(3) 1.19215(19) 0.07872(17) 0.0569(7) Uani 1 1 d .
C22 C 0.9808(3) 1.2385(2) 0.00532(17) 0.0591(7) Uani 1 1 d .
C23 C 0.9402(3) 1.1919(2) -0.07842(17) 0.0668(7) Uani 1 1 d .
H23 H 0.8981 1.1197 -0.0986 0.080 Uiso 1 1 calc R
C24 C 0.9695(3) 1.2653(3) -0.13038(19) 0.0782(9) Uani 1 1 d .
H24 H 0.9490 1.2464 -0.1888 0.094 Uiso 1 1 calc R
C25 C 1.0292(4) 1.3638(3) -0.0884(2) 0.0840(9) Uani 1 1 d .
H25 H 1.0555 1.4214 -0.1136 0.101 Uiso 1 1 calc R
C26 C 0.6784(3) 0.2492(2) 0.54343(17) 0.0683(8) Uani 1 1 d .
C27 C 0.6331(4) 0.1474(3) 0.49271(19) 0.0888(10) Uani 1 1 d .
H27 H 0.5837 0.0916 0.5098 0.107 Uiso 1 1 calc R
C28 C 0.6630(5) 0.1302(4) 0.4158(2) 0.1108(13) Uani 1 1 d .
H28 H 0.6341 0.0619 0.3820 0.133 Uiso 1 1 calc R
C29 C 0.7330(5) 0.2106(4) 0.3892(2) 0.1220(15) Uani 1 1 d .
H29 H 0.7519 0.1976 0.3377 0.146 Uiso 1 1 calc R
C30 C 0.7756(4) 0.3105(4) 0.4384(2) 0.1036(12) Uani 1 1 d .
H30 H 0.8223 0.3662 0.4198 0.124 Uiso 1 1 calc R
C31 C 0.7502(3) 0.3304(3) 0.51586(18) 0.0777(8) Uani 1 1 d .
H31 H 0.7818 0.3987 0.5494 0.093 Uiso 1 1 calc R
C32 C 0.6293(3) 0.3742(2) 0.65164(16) 0.0606(7) Uani 1 1 d .
C33 C 0.5451(3) 0.4261(2) 0.59882(18) 0.0712(8) Uani 1 1 d .
H33 H 0.4972 0.3913 0.5441 0.085 Uiso 1 1 calc R
C34 C 0.5316(4) 0.5295(3) 0.6267(2) 0.0852(9) Uani 1 1 d .
H34 H 0.4764 0.5650 0.5902 0.102 Uiso 1 1 calc R
C35 C 0.5991(4) 0.5809(3) 0.7080(2) 0.0868(10) Uani 1 1 d .
H35 H 0.5907 0.6512 0.7263 0.104 Uiso 1 1 calc R
C36 C 0.6780(3) 0.5284(3) 0.7618(2) 0.0810(9) Uani 1 1 d .
H36 H 0.7210 0.5622 0.8174 0.097 Uiso 1 1 calc R
C37 C 0.6949(3) 0.4255(2) 0.73441(18) 0.0715(8) Uani 1 1 d .
H37 H 0.7501 0.3905 0.7713 0.086 Uiso 1 1 calc R
C38 C 0.6401(3) 0.1874(2) 0.67201(16) 0.0623(7) Uani 1 1 d .
C39 C 0.5448(3) 0.1820(2) 0.71684(17) 0.0653(7) Uani 1 1 d .
H39 H 0.4861 0.2309 0.7127 0.078 Uiso 1 1 calc R
C40 C 0.5364(3) 0.1046(2) 0.76759(16) 0.0620(7) Uani 1 1 d .
H40 H 0.4725 0.1024 0.7976 0.074 Uiso 1 1 calc R
C41 C 0.6220(3) 0.0302(2) 0.77424(15) 0.0582(7) Uani 1 1 d .
C42 C 0.7163(3) 0.0359(2) 0.72879(16) 0.0655(7) Uani 1 1 d .
H42 H 0.7745 -0.0134 0.7324 0.079 Uiso 1 1 calc R
C43 C 0.7255(3) 0.1133(2) 0.67840(17) 0.0680(8) Uani 1 1 d .
H43 H 0.7896 0.1156 0.6485 0.082 Uiso 1 1 calc R
C44 C 0.6156(3) -0.0518(2) 0.82822(16) 0.0605(7) Uani 1 1 d .
C45 C 0.6751(3) -0.1791(3) 0.8992(2) 0.0860(10) Uani 1 1 d .
H45 H 0.7312 -0.2265 0.9187 0.103 Uiso 1 1 calc R
C46 C 0.5604(3) -0.1757(2) 0.92095(16) 0.0611(7) Uani 1 1 d .
C47 C 0.5027(3) -0.2392(2) 0.97247(17) 0.0642(7) Uani 1 1 d .
C48 C 0.3870(19) -0.2256(19) 0.9951(11) 0.123(9) Uani 0.685(5) 1 d P
H48 H 0.3278 -0.1789 0.9793 0.148 Uiso 0.685(5) 1 d PR
C49 C 0.3626(4) -0.3132(3) 1.0500(2) 0.0992(11) Uani 1 1 d .
H49 H 0.2942 -0.3221 1.0764 0.119 Uiso 1 1 d R
C50 C 0.4575(4) -0.3716(3) 1.0587(2) 0.0967(11) Uani 1 1 d .
H50 H 0.4589 -0.4268 1.0905 0.116 Uiso 1 1 d R
N1 N 0.8185(3) 0.73428(18) 0.35232(14) 0.0736(7) Uani 1 1 d .
N2 N 0.9859(3) 1.17672(19) 0.21770(15) 0.0764(7) Uani 1 1 d .
N3 N 0.6500(2) 0.26926(18) 0.62244(14) 0.0698(6) Uani 1 1 d .
N4 N 0.7073(3) -0.1104(2) 0.84706(17) 0.0860(8) Uani 1 1 d .
S1 S 0.89499(8) 1.05881(5) 0.07162(4) 0.0695(2) Uani 1 1 d .
S2 S 1.05205(11) 1.37273(6) 0.01758(5) 0.0913(3) Uani 1 1 d .
S3 S 0.48570(9) -0.07804(7) 0.87375(5) 0.0815(3) Uani 1 1 d .
S4 S 0.5671(4) -0.3437(4) 1.0074(3) 0.0938(10) Uani 0.685(5) 1 d P
S4' S 0.3644(11) -0.2299(11) 0.9972(6) 0.084(2) Uani 0.315(5) 1 d P
C48' C 0.5722(17) -0.322(2) 1.0205(19) 0.082(10) Uani 0.315(5) 1 d P
H48' H 0.6579 -0.3387 1.0254 0.098 Uiso 0.315(5) 1 calc PR

loop_
_atom_site_aniso_label
_atom_site_aniso_U_11
_atom_site_aniso_U_22
_atom_site_aniso_U_33
_atom_site_aniso_U_23
_atom_site_aniso_U_13
_atom_site_aniso_U_12
C1 0.0652(18) 0.0631(17) 0.0522(15) 0.0096(14) 0.0126(13) 0.0022(14)
C2 0.0695(19) 0.0714(18) 0.0552(16) 0.0071(14) 0.0132(14) 0.0077(15)
C3 0.088(2) 0.082(2) 0.0627(18) 0.0003(17) 0.0239(17) 0.0020(18)
C4 0.108(3) 0.092(2) 0.0569(18) 0.0043(19) 0.0254(18) -0.014(2)
C5 0.119(3) 0.091(2) 0.0614(19) 0.0256(18) 0.0166(19) 0.007(2)
C6 0.097(2) 0.0728(19) 0.0714(19) 0.0171(17) 0.0225(17) 0.0205(18)
C7 0.079(2) 0.0612(16) 0.0600(16) 0.0157(14) 0.0267(15) 0.0158(16)
C8 0.069(2) 0.0719(19) 0.102(2) 0.0030(18) 0.0370(18) 0.0071(17)
C9 0.087(3) 0.070(2) 0.111(3) -0.0048(19) 0.034(2) -0.0001(18)
C10 0.103(3) 0.0668(19) 0.106(3) 0.0136(18) 0.049(2) 0.022(2)
C11 0.082(2) 0.082(2) 0.104(2) 0.021(2) 0.037(2) 0.032(2)
C12 0.069(2) 0.0706(19) 0.079(2) 0.0114(16) 0.0152(16) 0.0102(16)
C13 0.0707(19) 0.0580(16) 0.0588(16) 0.0102(14) 0.0259(14) 0.0104(14)
C14 0.075(2) 0.0538(15) 0.0625(17) 0.0055(14) 0.0185(14) 0.0064(14)
C15 0.0736(19) 0.0612(16) 0.0542(15) 0.0097(14) 0.0161(14) 0.0129(15)
C16 0.0577(17) 0.0564(15) 0.0578(15) 0.0068(13) 0.0223(13) 0.0094(13)
C17 0.076(2) 0.0608(16) 0.0619(17) 0.0071(14) 0.0236(15) 0.0002(14)
C18 0.078(2) 0.0751(19) 0.0529(15) 0.0050(15) 0.0181(14) -0.0024(16)
C19 0.0594(17) 0.0526(15) 0.0642(16) 0.0097(13) 0.0223(13) 0.0125(13)
C20 0.089(2) 0.0525(15) 0.0729(19) 0.0037(15) 0.0319(17) 0.0014(15)
C21 0.0567(16) 0.0505(14) 0.0680(17) 0.0146(13) 0.0187(13) 0.0195(12)
C22 0.0588(17) 0.0562(15) 0.0683(17) 0.0187(14) 0.0185(14) 0.0227(13)
C23 0.078(2) 0.0595(16) 0.0655(17) 0.0120(14) 0.0206(15) 0.0200(15)
C24 0.091(2) 0.084(2) 0.0637(18) 0.0185(17) 0.0199(17) 0.0294(19)
C25 0.100(3) 0.080(2) 0.080(2) 0.0371(19) 0.0253(19) 0.025(2)
C26 0.0684(19) 0.082(2) 0.0525(16) 0.0082(15) 0.0121(14) 0.0195(16)
C27 0.102(3) 0.087(2) 0.0660(19) 0.0000(18) 0.0130(18) 0.015(2)
C28 0.150(4) 0.109(3) 0.062(2) -0.004(2) 0.015(2) 0.039(3)
C29 0.166(4) 0.151(4) 0.072(2) 0.022(3) 0.052(3) 0.067(4)
C30 0.106(3) 0.142(3) 0.082(2) 0.034(3) 0.044(2) 0.039(3)
C31 0.079(2) 0.094(2) 0.0621(18) 0.0169(17) 0.0207(16) 0.0166(18)
C32 0.0616(17) 0.0641(16) 0.0565(16) 0.0145(14) 0.0180(14) 0.0084(14)
C33 0.080(2) 0.077(2) 0.0588(16) 0.0178(15) 0.0212(15) 0.0152(16)
C34 0.103(3) 0.086(2) 0.084(2) 0.040(2) 0.039(2) 0.031(2)
C35 0.107(3) 0.0611(18) 0.103(3) 0.016(2) 0.055(2) 0.0068(19)
C36 0.078(2) 0.077(2) 0.0718(19) -0.0028(18) 0.0172(17) -0.0121(18)
C37 0.0619(19) 0.077(2) 0.0656(18) 0.0098(16) 0.0074(15) 0.0069(15)
C38 0.0705(19) 0.0590(16) 0.0555(15) 0.0101(13) 0.0159(14) 0.0112(14)
C39 0.0659(18) 0.0663(17) 0.0676(17) 0.0157(15) 0.0184(15) 0.0235(14)
C40 0.0641(18) 0.0677(17) 0.0596(16) 0.0161(14) 0.0207(13) 0.0198(14)
C41 0.0606(17) 0.0603(15) 0.0513(14) 0.0073(13) 0.0115(13) 0.0149(14)
C42 0.0691(19) 0.0693(17) 0.0606(16) 0.0096(14) 0.0178(14) 0.0243(15)
C43 0.0688(19) 0.0763(19) 0.0633(17) 0.0099(15) 0.0244(15) 0.0199(16)
C44 0.0645(18) 0.0557(15) 0.0590(15) 0.0055(13) 0.0129(13) 0.0172(14)
C45 0.090(3) 0.087(2) 0.100(2) 0.039(2) 0.031(2) 0.051(2)
C46 0.0656(19) 0.0549(15) 0.0591(16) 0.0064(13) 0.0102(14) 0.0170(14)
C47 0.069(2) 0.0562(16) 0.0616(17) 0.0065(14) 0.0086(15) 0.0144(15)
C48 0.157(17) 0.090(9) 0.140(12) 0.047(8) 0.055(10) 0.032(10)
C49 0.105(3) 0.106(3) 0.099(3) 0.031(2) 0.043(2) 0.020(2)
C50 0.138(4) 0.075(2) 0.078(2) 0.0314(18) 0.025(2) 0.021(2)
N1 0.106(2) 0.0584(14) 0.0639(14) 0.0105(12) 0.0383(14) 0.0126(13)
N2 0.0959(19) 0.0620(15) 0.0671(14) 0.0045(13) 0.0289(14) -0.0018(14)
N3 0.0874(18) 0.0670(14) 0.0585(13) 0.0121(12) 0.0255(12) 0.0172(13)
N4 0.0862(19) 0.0942(18) 0.1019(19) 0.0457(16) 0.0394(16) 0.0450(16)
S1 0.0917(6) 0.0510(4) 0.0609(4) 0.0107(3) 0.0145(4) 0.0118(4)
S2 0.1270(8) 0.0606(5) 0.0790(6) 0.0224(4) 0.0176(5) 0.0092(5)
S3 0.0812(6) 0.0856(5) 0.0994(6) 0.0434(5) 0.0373(5) 0.0390(5)
S4 0.123(2) 0.0768(13) 0.0963(16) 0.0358(13) 0.0340(15) 0.0432(14)
S4' 0.083(3) 0.096(5) 0.091(4) 0.034(3) 0.041(3) 0.029(3)
C48' 0.012(7) 0.105(19) 0.109(16) 0.018(11) -0.009(7) 0.000(7)

loop_
_atom_type_symbol
_atom_type_description
_atom_type_scat_dispersion_real
_atom_type_scat_dispersion_imag
_atom_type_scat_source
C C 0.0033 0.0016 'International Tables Vol C Tables 4.2.6.8 and 6.1.1.4'
H H 0.0000 0.0000 'International Tables Vol C Tables 4.2.6.8 and 6.1.1.4'
N N 0.0061 0.0033 'International Tables Vol C Tables 4.2.6.8 and 6.1.1.4'
S S 0.1246 0.1234 'International Tables Vol C Tables 4.2.6.8 and 6.1.1.4'

loop_
_geom_angle_atom_site_label_1
_geom_angle_atom_site_label_2
_geom_angle_atom_site_label_3
_geom_angle
C6 C1 C2 118.9(3)
C6 C1 N1 121.1(3)
C2 C1 N1 119.9(3)
C3 C2 C1 119.8(3)
C3 C2 H2 120.1
C1 C2 H2 120.1
C4 C3 C2 121.1(3)
C4 C3 H3 119.5
C2 C3 H3 119.5
C3 C4 C5 119.5(3)
C3 C4 H4 120.3
C5 C4 H4 120.3
C4 C5 C6 120.1(3)
C4 C5 H5 119.9
C6 C5 H5 119.9
C1 C6 C5 120.5(3)
C1 C6 H6 119.7
C5 C6 H6 119.7
C8 C7 C12 119.8(3)
C8 C7 N1 120.3(3)
C12 C7 N1 119.9(3)
C7 C8 C9 119.9(3)
C7 C8 H8 120.1
C9 C8 H8 120.1
C10 C9 C8 120.5(3)
C10 C9 H9 119.7
C8 C9 H9 119.7
C9 C10 C11 120.1(3)
C9 C10 H10 120.0
C11 C10 H10 120.0
C10 C11 C12 119.9(3)
C10 C11 H11 120.1
C12 C11 H11 120.1
C7 C12 C11 119.8(3)
C7 C12 H12 120.1
C11 C12 H12 120.1
C18 C13 N1 122.5(2)
C18 C13 C14 117.8(3)
N1 C13 C14 119.7(2)
C15 C14 C13 120.8(2)
C15 C14 H14 119.6
C13 C14 H14 119.6
C14 C15 C16 121.7(2)
C14 C15 H15 119.2
C16 C15 H15 119.2
C17 C16 C15 117.5(2)
C17 C16 C19 120.5(2)
C15 C16 C19 121.9(2)
C18 C17 C16 121.5(3)
C18 C17 H17 119.2
C16 C17 H17 119.2
C17 C18 C13 120.6(3)
C17 C18 H18 119.7
C13 C18 H18 119.7
N2 C19 C16 123.8(2)
N2 C19 S1 113.7(2)
C16 C19 S1 122.39(19)
C21 C20 N2 117.5(2)
C21 C20 H20 121.3
N2 C20 H20 121.3
C20 C21 C22 129.1(3)
C20 C21 S1 108.3(2)
C22 C21 S1 122.6(2)
C23 C22 C21 130.1(3)
C23 C22 S2 110.3(2)
C21 C22 S2 119.6(2)
C22 C23 C24 112.4(3)
C22 C23 H23 123.8
C24 C23 H23 123.8
C25 C24 C23 113.6(3)
C25 C24 H24 123.2
C23 C24 H24 123.2
C24 C25 S2 112.0(2)
C24 C25 H25 124.0
S2 C25 H25 124.0
C31 C26 C27 119.0(3)
C31 C26 N3 120.7(3)
C27 C26 N3 120.3(3)
C26 C27 C28 118.9(4)
C26 C27 H27 120.5
C28 C27 H27 120.5
C29 C28 C27 121.6(4)
C29 C28 H28 119.2
C27 C28 H28 119.2
C28 C29 C30 119.4(4)
C28 C29 H29 120.3
C30 C29 H29 120.3
C29 C30 C31 120.9(4)
C29 C30 H30 119.6
C31 C30 H30 119.6
C26 C31 C30 120.2(3)
C26 C31 H31 119.9
C30 C31 H31 119.9
C33 C32 C37 119.1(3)
C33 C32 N3 120.9(2)
C37 C32 N3 120.0(3)
C34 C33 C32 120.1(3)
C34 C33 H33 119.9
C32 C33 H33 119.9
C35 C34 C33 120.5(3)
C35 C34 H34 119.8
C33 C34 H34 119.8
C36 C35 C34 119.8(3)
C36 C35 H35 120.1
C34 C35 H35 120.1
C35 C36 C37 120.5(3)
C35 C36 H36 119.7
C37 C36 H36 119.7
C36 C37 C32 119.9(3)
C36 C37 H37 120.0
C32 C37 H37 120.0
C43 C38 C39 118.7(3)
C43 C38 N3 121.4(3)
C39 C38 N3 119.9(3)
C40 C39 C38 120.6(3)
C40 C39 H39 119.7
C38 C39 H39 119.7
C39 C40 C41 120.8(3)
C39 C40 H40 119.6
C41 C40 H40 119.6
C40 C41 C42 118.1(3)
C40 C41 C44 121.7(2)
C42 C41 C44 120.2(2)
C43 C42 C41 121.3(3)
C43 C42 H42 119.3
C41 C42 H42 119.3
C42 C43 C38 120.4(3)
C42 C43 H43 119.8
C38 C43 H43 119.8
N4 C44 C41 123.3(3)
N4 C44 S3 113.7(2)
C41 C44 S3 123.0(2)
C46 C45 N4 118.0(3)
C46 C45 H45 121.0
N4 C45 H45 121.0
C45 C46 C47 129.2(3)
C45 C46 S3 107.5(2)
C47 C46 S3 123.3(2)
C48 C47 C46 124.9(10)
C48 C47 C48' 110.3(13)
C46 C47 C48' 124.4(9)
C48 C47 S4' 2.9(14)
C46 C47 S4' 126.6(5)
C48' C47 S4' 108.7(10)
C48 C47 S4 113.0(10)
C46 C47 S4 122.1(3)
C48' C47 S4 10.3(13)
S4' C47 S4 111.0(5)
C47 C48 C49 106.6(13)
C47 C48 H48 129.8
C49 C48 H48 123.5
C50 C49 S4' 118.8(5)
C50 C49 C48 110.7(7)
S4' C49 C48 8.5(10)
C50 C49 H49 122.7
S4' C49 H49 118.5
C48 C49 H49 126.5
C49 C50 C48' 110.0(9)
C49 C50 S4 115.1(3)
C48' C50 S4 11.1(13)
C49 C50 H50 121.8
C48' C50 H50 127.6
S4 C50 H50 123.0
C13 N1 C1 123.3(2)
C13 N1 C7 118.3(2)
C1 N1 C7 118.3(2)
C19 N2 C20 110.6(2)
C38 N3 C26 121.8(2)
C38 N3 C32 119.3(2)
C26 N3 C32 119.0(2)
C44 N4 C45 110.3(3)
C21 S1 C19 89.89(13)
C25 S2 C22 91.79(15)
C46 S3 C44 90.53(14)
C50 S4 C47 94.4(3)
C49 S4' C47 100.2(7)
C49 S4' H48 146.0
C47 S4' H48 113.5
C47 C48' C50 100.9(11)
C47 C48' H48' 129.5
C50 C48' H48' 129.5

loop_
_geom_bond_atom_site_label_1
_geom_bond_atom_site_label_2
_geom_bond_distance
C1 C6 1.361(4)
C1 C2 1.389(4)
C1 N1 1.426(3)
C2 C3 1.378(4)
C2 H2 0.9300
C3 C4 1.356(4)
C3 H3 0.9300
C4 C5 1.366(5)
C4 H4 0.9300
C5 C6 1.393(4)
C5 H5 0.9300
C6 H6 0.9300
C7 C8 1.369(4)
C7 C12 1.373(4)
C7 N1 1.437(3)
C8 C9 1.380(4)
C8 H8 0.9300
C9 C10 1.349(5)
C9 H9 0.9300
C10 C11 1.376(5)
C10 H10 0.9300
C11 C12 1.379(4)
C11 H11 0.9300
C12 H12 0.9300
C13 C18 1.384(4)
C13 N1 1.395(3)
C13 C14 1.398(4)
C14 C15 1.365(3)
C14 H14 0.9300
C15 C16 1.384(3)
C15 H15 0.9300
C16 C17 1.381(4)
C16 C19 1.462(4)
C17 C18 1.380(4)
C17 H17 0.9300
C18 H18 0.9300
C19 N2 1.295(3)
C19 S1 1.732(3)
C20 C21 1.335(4)
C20 N2 1.371(3)
C20 H20 0.9300
C21 C22 1.447(4)
C21 S1 1.727(3)
C22 C23 1.370(4)
C22 S2 1.714(3)
C23 C24 1.403(4)
C23 H23 0.9300
C24 C25 1.323(4)
C24 H24 0.9300
C25 S2 1.705(3)
C25 H25 0.9300
C26 C31 1.378(4)
C26 C27 1.389(4)
C26 N3 1.424(3)
C27 C28 1.395(5)
C27 H27 0.9300
C28 C29 1.352(6)
C28 H28 0.9300
C29 C30 1.359(6)
C29 H29 0.9300
C30 C31 1.384(4)
C30 H30 0.9300
C31 H31 0.9300
C32 C33 1.375(4)
C32 C37 1.389(4)
C32 N3 1.425(3)
C33 C34 1.374(4)
C33 H33 0.9300
C34 C35 1.374(4)
C34 H34 0.9300
C35 C36 1.359(4)
C35 H35 0.9300
C36 C37 1.379(4)
C36 H36 0.9300
C37 H37 0.9300
C38 C43 1.383(4)
C38 C39 1.388(4)
C38 N3 1.415(3)
C39 C40 1.384(4)
C39 H39 0.9300
C40 C41 1.386(4)
C40 H40 0.9300
C41 C42 1.388(4)
C41 C44 1.465(4)
C42 C43 1.379(4)
C42 H42 0.9300
C43 H43 0.9300
C44 N4 1.295(3)
C44 S3 1.726(3)
C45 C46 1.340(4)
C45 N4 1.372(4)
C45 H45 0.9300
C46 C47 1.432(4)
C46 S3 1.724(3)
C47 C48 1.380(17)
C47 C48' 1.55(2)
C47 S4' 1.613(10)
C47 S4 1.675(5)
C48 C49 1.56(2)
C48 H48 0.9300
C49 C50 1.310(5)
C49 S4' 1.460(13)
C49 H49 0.9300
C50 C48' 1.58(2)
C50 S4 1.620(6)
C50 H50 0.9300
S4' H48 0.8467
C48' H48' 0.9300

loop_
_geom_torsion_atom_site_label_1
_geom_torsion_atom_site_label_2
_geom_torsion_atom_site_label_3
_geom_torsion_atom_site_label_4
_geom_torsion
C6 C1 C2 C3 0.8(4)
N1 C1 C2 C3 179.0(3)
C1 C2 C3 C4 -1.4(4)
C2 C3 C4 C5 1.3(5)
C3 C4 C5 C6 -0.5(5)
C2 C1 C6 C5 -0.1(4)
N1 C1 C6 C5 -178.2(3)
C4 C5 C6 C1 -0.1(5)
C12 C7 C8 C9 -0.1(5)
N1 C7 C8 C9 179.6(3)
C7 C8 C9 C10 0.3(5)
C8 C9 C10 C11 0.2(5)
C9 C10 C11 C12 -1.0(5)
C8 C7 C12 C11 -0.7(4)
N1 C7 C12 C11 179.7(3)
C10 C11 C12 C7 1.2(5)
C18 C13 C14 C15 1.1(4)
N1 C13 C14 C15 -176.9(3)
C13 C14 C15 C16 -0.6(4)
C14 C15 C16 C17 -0.2(4)
C14 C15 C16 C19 176.3(3)
C15 C16 C17 C18 0.4(4)
C19 C16 C17 C18 -176.1(3)
C16 C17 C18 C13 0.1(5)
N1 C13 C18 C17 177.0(3)
C14 C13 C18 C17 -0.9(4)
C17 C16 C19 N2 -9.4(4)
C15 C16 C19 N2 174.2(3)
C17 C16 C19 S1 167.2(2)
C15 C16 C19 S1 -9.3(4)
N2 C20 C21 C22 179.5(3)
N2 C20 C21 S1 0.2(3)
C20 C21 C22 C23 -179.9(3)
S1 C21 C22 C23 -0.8(4)
C20 C21 C22 S2 -1.0(4)
S1 C21 C22 S2 178.18(14)
C21 C22 C23 C24 179.9(3)
S2 C22 C23 C24 0.9(3)
C22 C23 C24 C25 -0.3(4)
C23 C24 C25 S2 -0.4(4)
C31 C26 C27 C28 0.6(5)
N3 C26 C27 C28 -179.8(3)
C26 C27 C28 C29 -1.0(6)
C27 C28 C29 C30 0.1(7)
C28 C29 C30 C31 1.1(6)
C27 C26 C31 C30 0.6(5)
N3 C26 C31 C30 -179.0(3)
C29 C30 C31 C26 -1.5(5)
C37 C32 C33 C34 3.1(4)
N3 C32 C33 C34 -176.7(3)
C32 C33 C34 C35 -1.7(5)
C33 C34 C35 C36 -1.0(5)
C34 C35 C36 C37 2.4(5)
C35 C36 C37 C32 -0.9(5)
C33 C32 C37 C36 -1.9(4)
N3 C32 C37 C36 178.0(3)
C43 C38 C39 C40 0.6(4)
N3 C38 C39 C40 -178.1(2)
C38 C39 C40 C41 -0.5(4)
C39 C40 C41 C42 0.2(4)
C39 C40 C41 C44 179.4(2)
C40 C41 C42 C43 0.1(4)
C44 C41 C42 C43 -179.2(2)
C41 C42 C43 C38 0.0(4)
C39 C38 C43 C42 -0.3(4)
N3 C38 C43 C42 178.3(2)
C40 C41 C44 N4 -168.2(3)
C42 C41 C44 N4 11.1(4)
C40 C41 C44 S3 11.0(3)
C42 C41 C44 S3 -169.8(2)
N4 C45 C46 C47 178.7(3)
N4 C45 C46 S3 -0.6(4)
C45 C46 C47 C48 176.3(10)
S3 C46 C47 C48 -4.5(11)
C45 C46 C47 C48' 5.0(14)
S3 C46 C47 C48' -175.8(14)
C45 C46 C47 S4' 179.2(6)
S3 C46 C47 S4' -1.7(6)
C45 C46 C47 S4 -7.0(5)
S3 C46 C47 S4 172.2(2)
C46 C47 C48 C49 179.3(5)
C48' C47 C48 C49 -8.3(18)
S4' C47 C48 C49 51(21)
S4 C47 C48 C49 2.4(14)
C47 C48 C49 C50 0.6(14)
C47 C48 C49 S4' -163(9)
S4' C49 C50 C48' 10.0(13)
C48 C49 C50 C48' 7.3(14)
S4' C49 C50 S4 -0.7(7)
C48 C49 C50 S4 -3.4(9)
C18 C13 N1 C1 35.5(4)
C14 C13 N1 C1 -146.6(3)
C18 C13 N1 C7 -142.1(3)
C14 C13 N1 C7 35.7(4)
C6 C1 N1 C13 -151.2(3)
C2 C1 N1 C13 30.8(4)
C6 C1 N1 C7 26.4(4)
C2 C1 N1 C7 -151.6(3)
C8 C7 N1 C13 -104.8(3)
C12 C7 N1 C13 74.8(4)
C8 C7 N1 C1 77.5(4)
C12 C7 N1 C1 -102.9(3)
C16 C19 N2 C20 177.4(3)
S1 C19 N2 C20 0.6(3)
C21 C20 N2 C19 -0.5(4)
C43 C38 N3 C26 38.2(4)
C39 C38 N3 C26 -143.1(3)
C43 C38 N3 C32 -142.6(3)
C39 C38 N3 C32 36.0(4)
C31 C26 N3 C38 -148.4(3)
C27 C26 N3 C38 32.0(4)
C31 C26 N3 C32 32.5(4)
C27 C26 N3 C32 -147.1(3)
C33 C32 N3 C38 -132.2(3)
C37 C32 N3 C38 47.9(4)
C33 C32 N3 C26 47.0(4)
C37 C32 N3 C26 -132.9(3)
C41 C44 N4 C45 179.4(3)
S3 C44 N4 C45 0.1(3)
C46 C45 N4 C44 0.3(4)
C20 C21 S1 C19 0.1(2)
C22 C21 S1 C19 -179.2(2)
N2 C19 S1 C21 -0.4(2)
C16 C19 S1 C21 -177.3(2)
C24 C25 S2 C22 0.7(3)
C23 C22 S2 C25 -0.9(2)
C21 C22 S2 C25 180.0(2)
C45 C46 S3 C44 0.5(2)
C47 C46 S3 C44 -178.8(2)
N4 C44 S3 C46 -0.4(2)
C41 C44 S3 C46 -179.6(2)
C49 C50 S4 C47 4.3(4)
C48' C50 S4 C47 -60(5)
C48 C47 S4 C50 -3.8(9)
C46 C47 S4 C50 179.1(3)
C48' C47 S4 C50 73(5)
S4' C47 S4 C50 -6.1(5)
C50 C49 S4' C47 -3.5(8)
C48 C49 S4' C47 14(7)
C48 C47 S4' C49 -126(22)
C46 C47 S4' C49 -179.4(3)
C48' C47 S4' C49 -4.5(13)
S4 C47 S4' C49 6.2(7)
C48 C47 C48' C50 12(2)
C46 C47 C48' C50 -175.8(7)
S4' C47 C48' C50 9.2(18)
S4 C47 C48' C50 -95(5)
C49 C50 C48' C47 -11.5(18)
S4 C50 C48' C47 108(5)
